data_2218231
loop_
_publ_author_name
'B\"uy\"ukg\"ung\"or, Orhan'
'Odaba\,so\(glu, Mustafa'

_publ_section_title
;
 5,6-Dichloro-2-(3-methoxyphenyl)isoindoline-1,3-dione
;
_journal_coeditor_code RZ2205
_journal_issue 5
_journal_name_full 'Acta Crystallographica Section E'
_journal_page_first o881
_journal_paper_doi 10.1107/S1600536808010659
_journal_volume 64
_journal_year 2008
_chemical_formula_iupac 'C15 H9 Cl2 N O3'
_chemical_formula_moiety 'C15 H9 Cl2 N O3'
_chemical_formula_sum 'C15 H9 Cl2 N O3'
_chemical_formula_weight 322.13
_chemical_name_systematic
;
5,6-Dichloro-2-(3-methoxyphenyl)isoindoline-1,3-dione
;
_space_group_IT_number 19
_symmetry_cell_setting orthorhombic
_symmetry_space_group_name_Hall 'P 2ac 2ab'
_symmetry_space_group_name_H-M 'P 21 21 21'
_atom_sites_solution_hydrogens geom
_atom_sites_solution_primary direct
_atom_sites_solution_secondary difmap
_audit_creation_method SHELXL-97
_cell_angle_alpha 90.00
_cell_angle_beta 90.00
_cell_angle_gamma 90.00
_cell_formula_units_Z 4
_cell_length_a 6.8689(5)
_cell_length_b 9.7362(10)
_cell_length_c 20.4271(14)
_cell_measurement_reflns_used 6123
_cell_measurement_temperature 296
_cell_measurement_theta_max 27.25
_cell_measurement_theta_min 1.99
_cell_volume 1366.1(2)
_computing_cell_refinement 'X-AREA (Stoe & Cie, 2002)'
_computing_data_collection 'X-AREA (Stoe & Cie, 2002)'
_computing_data_reduction 'X-RED32 (Stoe & Cie, 2002)'
_computing_molecular_graphics 'ORTEP-3 for Windows (Farrugia, 1997)'
_computing_publication_material 'WinGX (Farrugia, 1999)'
_computing_structure_refinement 'SHELXL97 (Sheldrick, 2008)'
_computing_structure_solution 'SHELXS97 (Sheldrick, 2008)'
_diffrn_ambient_temperature 296
_diffrn_detector_area_resol_mean 6.67
_diffrn_measured_fraction_theta_full 0.999
_diffrn_measured_fraction_theta_max 0.999
_diffrn_measurement_device_type 'Stoe IPDSII'
_diffrn_measurement_method '\w scan rotation method'
_diffrn_radiation_monochromator 'plane graphite'
_diffrn_radiation_type MoK\a
_diffrn_radiation_wavelength 0.71073
_diffrn_reflns_av_R_equivalents 0.1165
_diffrn_reflns_av_sigmaI/netI 0.1100
_diffrn_reflns_limit_h_max 8
_diffrn_reflns_limit_h_min -8
_diffrn_reflns_limit_k_max 10
_diffrn_reflns_limit_k_min -12
_diffrn_reflns_limit_l_max 25
_diffrn_reflns_limit_l_min -23
_diffrn_reflns_number 6123
_diffrn_reflns_theta_full 26.00
_diffrn_reflns_theta_max 26.00
_diffrn_reflns_theta_min 1.99
_diffrn_standards_decay_% <2
_diffrn_standards_number 0
_exptl_absorpt_coefficient_mu 0.483
_exptl_absorpt_correction_T_max 0.8876
_exptl_absorpt_correction_T_min 0.6846
_exptl_absorpt_correction_type integration
_exptl_absorpt_process_details '(X-RED32; Stoe & Cie, 2002)'
_exptl_crystal_colour colourless
_exptl_crystal_density_diffrn 1.566
_exptl_crystal_density_method 'not measured'
_exptl_crystal_description prism
_exptl_crystal_F_000 656
_exptl_crystal_size_max 0.650
_exptl_crystal_size_mid 0.507
_exptl_crystal_size_min 0.230
_refine_diff_density_max 0.631
_refine_diff_density_min -0.572
_refine_ls_abs_structure_details 'Flack (1983), 1114 Friedel pairs'
_refine_ls_abs_structure_Flack 0.43(13)
_refine_ls_extinction_coef 0.054(7)
_refine_ls_extinction_expression Fc^*^=kFc[1+0.001xFc^2^\l^3^/sin(2\q)]^-1/4^
_refine_ls_extinction_method 'SHELXL97 (Sheldrick, 2008)'
_refine_ls_goodness_of_fit_ref 1.005
_refine_ls_hydrogen_treatment constr
_refine_ls_matrix_type full
_refine_ls_number_parameters 192
_refine_ls_number_reflns 2687
_refine_ls_number_restraints 0
_refine_ls_restrained_S_all 1.005
_refine_ls_R_factor_all 0.0833
_refine_ls_R_factor_gt 0.0706
_refine_ls_shift/su_max 0.001
_refine_ls_shift/su_mean 0.001
_refine_ls_structure_factor_coef Fsqd
_refine_ls_weighting_details 'calc w=1/[\s^2^(Fo^2^)+(0.1011P)^2^] where P=(Fo^2^+2Fc^2^)/3'
_refine_ls_weighting_scheme calc
_refine_ls_wR_factor_gt 0.1614
_refine_ls_wR_factor_ref 0.1693
_reflns_number_gt 2076
_reflns_number_total 2687
_reflns_threshold_expression I>2\s(I)
_cod_data_source_file rz2205.cif
_cod_data_source_block I
_cod_depositor_comments
;
The following automatic conversions were performed:
'_symmetry_cell_setting' value 'Orthorhombic' changed to 'orthorhombic'
according to '/home/saulius/struct/CIF-dictionaries/cif_core.dic'
dictionary named 'cif_core.dic' version 2.4.1 from 2010-06-29.

Automatic conversion script
Id: cif_fix_enum 1527 2010-12-29 10:47:43Z saulius 

The following automatic conversions were performed:

'_symmetry_cell_setting' value 'Orthorhombic' changed to
'orthorhombic' according to
/home/saulius/struct/CIF-dictionaries/cif_core.dic dictionary named
'cif_core.dic' version 2.4.1 from 2010-06-29.

Automatic conversion script
Id: cif_fix_values 1715 2011-07-08 13:25:40Z adriana 
;
_cod_database_code 2218231
_cod_database_fobs_code 2218231

loop_
_symmetry_equiv_pos_as_xyz
'x, y, z'
'-x+1/2, -y, z+1/2'
'x+1/2, -y+1/2, -z'
'-x, y+1/2, -z+1/2'

loop_
_atom_site_type_symbol
_atom_site_label
_atom_site_fract_x
_atom_site_fract_y
_atom_site_fract_z
_atom_site_U_iso_or_equiv
_atom_site_adp_type
_atom_site_calc_flag
_atom_site_refinement_flags
_atom_site_occupancy
C C1 0.2767(6) 0.3976(4) 0.4834(2) 0.0408(9) Uani d . 1
C C2 0.2607(6) 0.5458(4) 0.5011(2) 0.0380(8) Uani d . 1
C C3 0.2552(7) 0.6055(4) 0.5626(2) 0.0474(9) Uani d . 1
H H3 0.2551 0.5526 0.6005 0.057 Uiso calc R 1
C C4 0.2499(6) 0.7459(4) 0.5652(2) 0.0458(9) Uani d . 1
C C5 0.2520(6) 0.8278(4) 0.5080(2) 0.0444(9) Uani d . 1
C C6 0.2545(7) 0.7642(4) 0.4471(2) 0.0463(9) Uani d . 1
H H6 0.2538 0.8157 0.4088 0.056 Uiso calc R 1
C C7 0.2579(6) 0.6225(4) 0.44509(19) 0.0395(8) Uani d . 1
C C8 0.2677(6) 0.5285(4) 0.3883(2) 0.0438(9) Uani d . 1
C C9 0.3137(6) 0.2765(5) 0.3758(2) 0.0436(10) Uani d . 1
C C10 0.4978(6) 0.2535(6) 0.3505(3) 0.0598(13) Uani d . 1
H H10 0.5993 0.3135 0.3599 0.072 Uiso calc R 1
C C11 0.5282(7) 0.1425(6) 0.3118(3) 0.0624(14) Uani d . 1
H H11 0.6517 0.1277 0.2946 0.075 Uiso calc R 1
C C12 0.3806(7) 0.0500(5) 0.2972(2) 0.0527(12) Uani d . 1
H H12 0.4041 -0.0263 0.2710 0.063 Uiso calc R 1
C C13 0.1967(7) 0.0752(5) 0.3229(2) 0.0477(11) Uani d . 1
C C14 0.1630(6) 0.1861(4) 0.3621(2) 0.0466(10) Uani d . 1
H H14 0.0397 0.2011 0.3795 0.056 Uiso calc R 1
C C15 0.0552(10) -0.1131(6) 0.2632(3) 0.0743(16) Uani d . 1
H H15A -0.0652 -0.1629 0.2605 0.112 Uiso calc R 1
H H15B 0.1584 -0.1749 0.2749 0.112 Uiso calc R 1
H H15C 0.0834 -0.0720 0.2216 0.112 Uiso calc R 1
N N1 0.2788(5) 0.3963(4) 0.41436(16) 0.0412(8) Uani d . 1
O O1 0.2907(5) 0.2994(3) 0.51795(15) 0.0550(8) Uani d . 1
O O2 0.2669(6) 0.5562(3) 0.33082(15) 0.0616(9) Uani d . 1
O O3 0.0389(5) -0.0085(4) 0.3116(2) 0.0749(11) Uani d . 1
Cl Cl1 0.2389(2) 0.82582(13) 0.64049(6) 0.0730(4) Uani d . 1
Cl Cl2 0.25735(16) 1.00342(11) 0.51245(6) 0.0578(4) Uani d . 1

loop_
_atom_site_aniso_label
_atom_site_aniso_U_11
_atom_site_aniso_U_22
_atom_site_aniso_U_33
_atom_site_aniso_U_12
_atom_site_aniso_U_13
_atom_site_aniso_U_23
C1 0.047(2) 0.0320(19) 0.044(2) -0.0019(18) 0.0005(19) 0.0014(16)
C2 0.0407(16) 0.0300(17) 0.043(2) -0.0036(16) -0.0006(19) -0.0017(14)
C3 0.058(2) 0.041(2) 0.043(2) 0.004(2) -0.004(2) -0.0045(17)
C4 0.0455(19) 0.044(2) 0.047(2) 0.003(2) -0.006(2) -0.0117(17)
C5 0.0383(15) 0.0338(19) 0.061(2) 0.0010(17) -0.006(2) -0.0052(18)
C6 0.0487(19) 0.037(2) 0.053(2) 0.006(2) 0.001(2) 0.0073(17)
C7 0.0399(17) 0.0360(19) 0.043(2) -0.0027(18) 0.001(2) 0.0000(15)
C8 0.049(2) 0.041(2) 0.042(2) 0.004(2) 0.0003(18) 0.0012(16)
C9 0.054(2) 0.043(2) 0.034(2) 0.0034(19) 0.0016(15) 0.0006(18)
C10 0.050(2) 0.072(3) 0.058(3) -0.006(2) 0.007(2) -0.016(3)
C11 0.057(3) 0.069(4) 0.061(3) 0.007(3) 0.010(2) -0.010(3)
C12 0.075(3) 0.043(3) 0.040(3) 0.012(2) 0.002(2) -0.011(2)
C13 0.066(3) 0.035(2) 0.042(2) -0.0022(19) -0.0012(18) -0.0046(18)
C14 0.054(2) 0.040(2) 0.046(2) 0.0013(19) 0.0058(18) -0.001(2)
C15 0.108(4) 0.059(3) 0.055(3) -0.021(3) -0.001(3) -0.013(3)
N1 0.0523(19) 0.0362(17) 0.0351(18) -0.0028(15) 0.0025(15) -0.0036(13)
O1 0.087(2) 0.0336(15) 0.0445(17) 0.0030(16) -0.0010(15) 0.0009(12)
O2 0.090(2) 0.0525(18) 0.0425(18) 0.004(2) 0.0015(18) 0.0047(14)
O3 0.081(2) 0.067(2) 0.076(3) -0.026(2) 0.0145(19) -0.027(2)
Cl1 0.1007(9) 0.0574(7) 0.0609(8) 0.0176(8) -0.0121(8) -0.0238(6)
Cl2 0.0536(5) 0.0314(5) 0.0883(8) 0.0032(5) -0.0054(6) -0.0070(5)

loop_
_atom_type_symbol
_atom_type_description
_atom_type_scat_dispersion_real
_atom_type_scat_dispersion_imag
_atom_type_scat_source
C C 0.0033 0.0016 'International Tables Vol C Tables 4.2.6.8 and 6.1.1.4'
H H 0.0000 0.0000 'International Tables Vol C Tables 4.2.6.8 and 6.1.1.4'
N N 0.0061 0.0033 'International Tables Vol C Tables 4.2.6.8 and 6.1.1.4'
O O 0.0106 0.0060 'International Tables Vol C Tables 4.2.6.8 and 6.1.1.4'
Cl Cl 0.1484 0.1585 'International Tables Vol C Tables 4.2.6.8 and 6.1.1.4'

loop_
_geom_angle_atom_site_label_1
_geom_angle_atom_site_label_2
_geom_angle_atom_site_label_3
_geom_angle
O1 C1 N1 125.7(4)
O1 C1 C2 129.6(4)
N1 C1 C2 104.6(3)
C7 C2 C3 122.0(4)
C7 C2 C1 109.0(3)
C3 C2 C1 129.0(4)
C4 C3 C2 117.1(4)
C4 C3 H3 121.5
C2 C3 H3 121.5
C3 C4 C5 122.0(4)
C3 C4 Cl1 119.1(3)
C5 C4 Cl1 118.9(3)
C6 C5 C4 119.2(4)
C6 C5 Cl2 119.5(3)
C4 C5 Cl2 121.2(3)
C7 C6 C5 118.2(4)
C7 C6 H6 120.9
C5 C6 H6 120.9
C2 C7 C6 121.4(4)
C2 C7 C8 108.6(3)
C6 C7 C8 130.0(4)
O2 C8 N1 125.4(4)
O2 C8 C7 128.7(4)
N1 C8 C7 105.9(3)
C10 C9 C14 120.3(4)
C10 C9 N1 119.5(4)
C14 C9 N1 120.2(3)
C11 C10 C9 119.2(4)
C11 C10 H10 120.4
C9 C10 H10 120.4
C10 C11 C12 122.0(4)
C10 C11 H11 119.0
C12 C11 H11 119.0
C11 C12 C13 117.9(4)
C11 C12 H12 121.1
C13 C12 H12 121.1
C14 C13 O3 115.7(4)
C14 C13 C12 121.1(4)
O3 C13 C12 123.2(4)
C13 C14 C9 119.6(4)
C13 C14 H14 120.2
C9 C14 H14 120.2
O3 C15 H15A 109.5
O3 C15 H15B 109.5
H15A C15 H15B 109.5
O3 C15 H15C 109.5
H15A C15 H15C 109.5
H15B C15 H15C 109.5
C8 N1 C1 111.9(3)
C8 N1 C9 123.5(3)
C1 N1 C9 124.1(3)
C13 O3 C15 118.6(4)

loop_
_geom_bond_atom_site_label_1
_geom_bond_atom_site_label_2
_geom_bond_distance
C1 O1 1.192(5)
C1 N1 1.410(5)
C1 C2 1.491(5)
C2 C7 1.367(5)
C2 C3 1.384(6)
C3 C4 1.368(6)
C3 H3 0.9300
C4 C5 1.415(6)
C4 Cl1 1.725(4)
C5 C6 1.389(6)
C5 Cl2 1.713(4)
C6 C7 1.381(6)
C6 H6 0.9300
C7 C8 1.479(6)
C8 O2 1.205(5)
C8 N1 1.395(5)
C9 C10 1.384(6)
C9 C14 1.387(6)
C9 N1 1.428(5)
C10 C11 1.355(7)
C10 H10 0.9300
C11 C12 1.388(7)
C11 H11 0.9300
C12 C13 1.390(6)
C12 H12 0.9300
C13 C14 1.364(6)
C13 O3 1.376(5)
C14 H14 0.9300
C15 O3 1.424(6)
C15 H15A 0.9600
C15 H15B 0.9600
C15 H15C 0.9600

loop_
_geom_torsion_atom_site_label_1
_geom_torsion_atom_site_label_2
_geom_torsion_atom_site_label_3
_geom_torsion_atom_site_label_4
_geom_torsion
O1 C1 C2 C7 176.9(5)
N1 C1 C2 C7 -1.1(5)
O1 C1 C2 C3 -1.1(8)
N1 C1 C2 C3 -179.1(4)
C7 C2 C3 C4 -1.0(7)
C1 C2 C3 C4 176.7(4)
C2 C3 C4 C5 -0.6(8)
C2 C3 C4 Cl1 178.9(3)
C3 C4 C5 C6 1.7(7)
Cl1 C4 C5 C6 -177.9(4)
C3 C4 C5 Cl2 -176.8(4)
Cl1 C4 C5 Cl2 3.6(5)
C4 C5 C6 C7 -1.0(7)
Cl2 C5 C6 C7 177.4(3)
C3 C2 C7 C6 1.7(7)
C1 C2 C7 C6 -176.5(4)
C3 C2 C7 C8 179.3(4)
C1 C2 C7 C8 1.2(5)
C5 C6 C7 C2 -0.6(7)
C5 C6 C7 C8 -177.7(4)
C2 C7 C8 O2 179.3(5)
C6 C7 C8 O2 -3.3(9)
C2 C7 C8 N1 -0.8(5)
C6 C7 C8 N1 176.6(5)
C14 C9 C10 C11 0.5(8)
N1 C9 C10 C11 -177.4(4)
C9 C10 C11 C12 -0.6(9)
C10 C11 C12 C13 0.8(8)
C11 C12 C13 C14 -0.9(7)
C11 C12 C13 O3 179.7(5)
O3 C13 C14 C9 -179.7(4)
C12 C13 C14 C9 0.9(7)
C10 C9 C14 C13 -0.7(7)
N1 C9 C14 C13 177.2(4)
O2 C8 N1 C1 180.0(5)
C7 C8 N1 C1 0.1(5)
O2 C8 N1 C9 7.6(7)
C7 C8 N1 C9 -172.3(4)
O1 C1 N1 C8 -177.5(4)
C2 C1 N1 C8 0.6(5)
O1 C1 N1 C9 -5.2(7)
C2 C1 N1 C9 172.9(3)
C10 C9 N1 C8 72.8(6)
C14 C9 N1 C8 -105.2(5)
C10 C9 N1 C1 -98.6(5)
C14 C9 N1 C1 83.4(5)
C14 C13 O3 C15 170.2(5)
C12 C13 O3 C15 -10.5(8)

loop_
_cod_related_entry_id
_cod_related_entry_database
_cod_related_entry_code
1 ChemSpider 21117904
